data_4060383
loop_
_publ_author_name
'Compain, Carine'
'Donnadieu, Bruno'
'Mathey, Fran\,cois'

_publ_section_title
;
2,3-Benzo-7-phosphanorbornadiene Complexes: Synthesis and Chemistry
;
_journal_issue 7
_journal_name_full Organometallics
_journal_page_first 1762
_journal_page_last 1765
_journal_paper_doi 10.1021/om049089y
_journal_volume 24
_journal_year 2005
_chemical_formula_sum 'C23 H17 Mo O5 P'
_chemical_formula_weight 500.28
_space_group_IT_number 2
_symmetry_cell_setting triclinic
_symmetry_space_group_name_Hall '-P 1'
_symmetry_space_group_name_H-M 'P -1'
_cell_angle_alpha 102.467(12)
_cell_angle_beta 95.424(13)
_cell_angle_gamma 103.508(12)
_cell_formula_units_Z 2
_cell_length_a 9.122(5)
_cell_length_b 9.217(5)
_cell_length_c 14.069(8)
_cell_measurement_temperature 180(2)
_cell_volume 1109.8(11)
_diffrn_ambient_temperature 180(2)
_exptl_crystal_density_diffrn 1.497
_cod_duplicate_entry 4060381
_cod_depositor_comments
;
The following automatic conversions were performed:
'_symmetry_cell_setting' value 'Triclinic' changed to 'triclinic'
according to '/home/saulius/struct/CIF-dictionaries/cif_core.dic'
dictionary named 'cif_core.dic' version 2.4.1 from 2010-06-29.

Automatic conversion script
Id: cif_fix_enum 1527 2010-12-29 10:47:43Z saulius 
;
_cod_database_code 4060383

loop_
_symmetry_equiv_pos_as_xyz
'x, y, z'
'-x, -y, -z'

loop_
_atom_site_label
_atom_site_type_symbol
_atom_site_fract_x
_atom_site_fract_y
_atom_site_fract_z
_atom_site_U_iso_or_equiv
_atom_site_adp_type
_atom_site_occupancy
_atom_site_symmetry_multiplicity
_atom_site_calc_flag
_atom_site_refinement_flags
_atom_site_disorder_assembly
_atom_site_disorder_group
Mo1 Mo 0.689130(16) 1.271180(16) 0.387340(10) 0.03197(5) Uani 1 1 d . . .
P7 P 0.67648(5) 1.02961(5) 0.26176(3) 0.02922(9) Uani 1 1 d . . .
O1 O 0.40056(16) 1.1027(2) 0.46966(12) 0.0549(4) Uani 1 1 d . . .
O2 O 0.9133(2) 1.1800(2) 0.53834(14) 0.0689(5) Uani 1 1 d . . .
O3 O 0.9897(2) 1.4624(2) 0.32930(15) 0.0693(5) Uani 1 1 d . . .
O4 O 0.6874(2) 1.5677(2) 0.54620(16) 0.0821(6) Uani 1 1 d . . .
O5 O 0.4675(2) 1.3607(2) 0.23442(14) 0.0706(5) Uani 1 1 d . . .
C1 C 0.7462(2) 1.0224(2) 0.13920(13) 0.0360(3) Uani 1 1 d . . .
H1 H 0.6968 1.0713 0.0937 0.043 Uiso 1 1 calc R . .
C2 C 0.7309(2) 0.8520(2) 0.10345(14) 0.0374(4) Uani 1 1 d . . .
C3 C 0.77819(19) 0.7948(2) 0.18239(14) 0.0372(4) Uani 1 1 d . . .
C4 C 0.82512(19) 0.9228(2) 0.27540(13) 0.0350(3) Uani 1 1 d . . .
H4 H 0.8392 0.8918 0.3381 0.042 Uiso 1 1 calc R . .
C5 C 0.9575(2) 1.0455(2) 0.25693(15) 0.0401(4) Uani 1 1 d . . .
C6 C 0.9142(2) 1.0988(2) 0.18089(15) 0.0419(4) Uani 1 1 d . . .
C8 C 0.6809(2) 0.7575(3) 0.00991(15) 0.0491(5) Uani 1 1 d . . .
H8 H 0.6481 0.7959 -0.0427 0.059 Uiso 1 1 calc R . .
C9 C 0.6809(3) 0.6031(3) -0.00390(18) 0.0584(6) Uani 1 1 d . . .
H9 H 0.6488 0.5365 -0.0671 0.070 Uiso 1 1 calc R . .
C10 C 0.7272(3) 0.5467(3) 0.0736(2) 0.0604(6) Uani 1 1 d . . .
H10 H 0.7261 0.4422 0.0623 0.072 Uiso 1 1 calc R . .
C11 C 0.7756(2) 0.6417(2) 0.16847(18) 0.0482(5) Uani 1 1 d . . .
H11 H 0.8055 0.6023 0.2213 0.058 Uiso 1 1 calc R . .
C12 C 1.1107(2) 1.0847(3) 0.31847(18) 0.0556(6) Uani 1 1 d . . .
H12A H 1.1822 1.1601 0.2953 0.083 Uiso 1 1 calc R . .
H12B H 1.1464 0.9925 0.3134 0.083 Uiso 1 1 calc R . .
H12C H 1.1031 1.1270 0.3866 0.083 Uiso 1 1 calc R . .
C13 C 1.0075(3) 1.2101(3) 0.13281(19) 0.0619(6) Uani 1 1 d . . .
H13A H 1.1087 1.2530 0.1709 0.093 Uiso 1 1 calc R . .
H13B H 0.9589 1.2924 0.1296 0.093 Uiso 1 1 calc R . .
H13C H 1.0153 1.1572 0.0667 0.093 Uiso 1 1 calc R . .
C14 C 0.49032(18) 0.89103(19) 0.23256(12) 0.0330(3) Uani 1 1 d . . .
C15 C 0.3802(2) 0.9078(3) 0.16410(17) 0.0517(5) Uani 1 1 d . . .
H15 H 0.4037 0.9874 0.1316 0.062 Uiso 1 1 calc R . .
C16 C 0.2350(3) 0.8076(3) 0.1432(2) 0.0654(7) Uani 1 1 d . . .
H16 H 0.1607 0.8191 0.0964 0.078 Uiso 1 1 calc R . .
C17 C 0.2001(2) 0.6918(3) 0.1909(2) 0.0602(6) Uani 1 1 d . . .
H17 H 0.1017 0.6245 0.1770 0.072 Uiso 1 1 calc R . .
C18 C 0.3076(3) 0.6744(3) 0.2581(2) 0.0584(6) Uani 1 1 d . . .
H18 H 0.2830 0.5946 0.2904 0.070 Uiso 1 1 calc R . .
C19 C 0.4534(2) 0.7732(2) 0.27951(15) 0.0445(4) Uani 1 1 d . . .
H19 H 0.5270 0.7600 0.3260 0.053 Uiso 1 1 calc R . .
C20 C 0.5023(2) 1.1591(2) 0.43788(14) 0.0381(4) Uani 1 1 d . . .
C21 C 0.8314(2) 1.2107(2) 0.48529(15) 0.0428(4) Uani 1 1 d . . .
C22 C 0.8812(2) 1.3911(2) 0.34652(16) 0.0449(4) Uani 1 1 d . . .
C23 C 0.6899(2) 1.4606(2) 0.48913(17) 0.0498(5) Uani 1 1 d . . .
C24 C 0.5482(2) 1.3291(2) 0.28824(15) 0.0439(4) Uani 1 1 d . . .

loop_
_atom_site_aniso_label
_atom_site_aniso_U_11
_atom_site_aniso_U_22
_atom_site_aniso_U_33
_atom_site_aniso_U_23
_atom_site_aniso_U_13
_atom_site_aniso_U_12
Mo1 0.03059(8) 0.02664(8) 0.03402(8) 0.00268(5) -0.00045(5) 0.00494(5)
P7 0.02797(19) 0.02675(19) 0.0303(2) 0.00517(15) 0.00259(15) 0.00444(15)
O1 0.0367(7) 0.0678(10) 0.0618(10) 0.0243(8) 0.0081(7) 0.0089(7)
O2 0.0621(10) 0.0816(13) 0.0650(11) 0.0268(10) -0.0110(9) 0.0229(9)
O3 0.0526(9) 0.0518(10) 0.0927(14) 0.0197(9) 0.0135(9) -0.0102(8)
O4 0.0752(12) 0.0572(11) 0.0896(14) -0.0292(10) -0.0082(10) 0.0221(9)
O5 0.0781(12) 0.0737(12) 0.0639(11) 0.0234(9) -0.0111(9) 0.0300(10)
C1 0.0366(8) 0.0366(9) 0.0340(8) 0.0106(7) 0.0061(7) 0.0060(7)
C2 0.0308(8) 0.0389(9) 0.0390(9) 0.0029(7) 0.0097(7) 0.0065(7)
C3 0.0297(8) 0.0324(8) 0.0454(10) 0.0036(7) 0.0051(7) 0.0064(6)
C4 0.0316(8) 0.0329(8) 0.0387(9) 0.0074(7) 0.0008(7) 0.0080(6)
C5 0.0294(8) 0.0363(9) 0.0488(10) 0.0028(8) 0.0056(7) 0.0048(7)
C6 0.0366(9) 0.0369(9) 0.0479(10) 0.0063(8) 0.0132(8) 0.0023(7)
C8 0.0449(10) 0.0532(12) 0.0412(10) 0.0001(9) 0.0111(8) 0.0062(9)
C9 0.0506(12) 0.0544(13) 0.0552(13) -0.0128(10) 0.0097(10) 0.0083(10)
C10 0.0515(12) 0.0380(11) 0.0816(17) -0.0069(11) 0.0113(12) 0.0115(9)
C11 0.0417(10) 0.0359(10) 0.0665(13) 0.0086(9) 0.0059(9) 0.0139(8)
C12 0.0322(9) 0.0558(13) 0.0665(14) -0.0003(11) -0.0008(9) 0.0052(9)
C13 0.0550(13) 0.0607(15) 0.0629(14) 0.0171(12) 0.0212(11) -0.0051(11)
C14 0.0302(8) 0.0310(8) 0.0327(8) -0.0002(6) 0.0057(6) 0.0051(6)
C15 0.0405(10) 0.0513(12) 0.0594(13) 0.0152(10) -0.0039(9) 0.0075(9)
C16 0.0360(10) 0.0700(16) 0.0758(17) 0.0013(13) -0.0105(11) 0.0090(10)
C17 0.0337(10) 0.0476(12) 0.0808(17) -0.0095(11) 0.0122(10) -0.0032(9)
C18 0.0523(13) 0.0427(11) 0.0728(16) 0.0095(11) 0.0246(12) -0.0035(9)
C19 0.0426(10) 0.0422(10) 0.0450(10) 0.0108(8) 0.0097(8) 0.0030(8)
C20 0.0338(8) 0.0393(9) 0.0371(9) 0.0045(7) -0.0029(7) 0.0096(7)
C21 0.0404(9) 0.0416(10) 0.0420(10) 0.0060(8) 0.0022(8) 0.0078(8)
C22 0.0422(10) 0.0348(9) 0.0510(11) 0.0074(8) -0.0010(8) 0.0032(8)
C23 0.0420(10) 0.0412(10) 0.0564(12) -0.0022(9) -0.0059(9) 0.0102(8)
C24 0.0470(10) 0.0364(9) 0.0448(10) 0.0068(8) 0.0009(8) 0.0098(8)

loop_
_geom_bond_atom_site_label_1
_geom_bond_atom_site_label_2
_geom_bond_distance
_geom_bond_site_symmetry_2
_geom_bond_publ_flag
Mo1 C23 2.003(2) . ?
Mo1 C22 2.045(2) . ?
Mo1 C24 2.045(2) . ?
Mo1 C20 2.049(2) . ?
Mo1 C21 2.055(2) . ?
Mo1 P7 2.4971(12) . ?
P7 C14 1.8199(19) . ?
P7 C4 1.8708(19) . ?
P7 C1 1.887(2) . ?
O1 C20 1.134(2) . ?
O2 C21 1.131(3) . ?
O3 C22 1.131(3) . ?
O4 C23 1.137(3) . ?
O5 C24 1.136(3) . ?
C1 C2 1.511(3) . ?
C1 C6 1.528(3) . ?
C2 C8 1.380(3) . ?
C2 C3 1.403(3) . ?
C3 C11 1.376(3) . ?
C3 C4 1.510(3) . ?
C4 C5 1.534(3) . ?
C5 C6 1.334(3) . ?
C5 C12 1.495(3) . ?
C6 C13 1.495(3) . ?
C8 C9 1.394(3) . ?
C9 C10 1.377(4) . ?
C10 C11 1.395(3) . ?
C14 C19 1.382(3) . ?
C14 C15 1.384(3) . ?
C15 C16 1.390(3) . ?
C16 C17 1.371(4) . ?
C17 C18 1.358(4) . ?
C18 C19 1.389(3) . ?
